data_7154211
loop_
_publ_author_name
'Xu, Xiao-Liang'
'Yu, Chun-Lei'
'Chen, Wen'
'Li, Ying-Chao'
'Yang, Li-Juan'
'Li, Yan'
'Zhang, Hong-Bin'
'Yang, Xiao-Dong'

_publ_section_title
;
 Synthesis and antitumor activity of novel 2-substituted indoline
 imidazolium salt derivatives.
;
_journal_issue 5
_journal_name_full 'Organic &amp; biomolecular chemistry'
_journal_page_first 1550
_journal_page_last 1557
_journal_paper_doi 10.1039/c4ob02385d
_journal_volume 13
_journal_year 2015
_chemical_formula_sum 'C63 H66 Br2 N6 O7'
_chemical_formula_weight 1179.02
_chemical_name_systematic
; 
 ? 
;
_space_group_IT_number 14
_symmetry_cell_setting monoclinic
_symmetry_space_group_name_Hall '-P 2ybc'
_symmetry_space_group_name_H-M 'P 1 21/c 1'
_atom_sites_solution_hydrogens geom
_atom_sites_solution_primary direct
_atom_sites_solution_secondary difmap
_audit_creation_method SHELXL-97
_audit_update_record
;
2014-07-09 deposited with the CCDC.
2014-11-24 downloaded from the CCDC.
;
_cell_angle_alpha 90.00
_cell_angle_beta 111.924(8)
_cell_angle_gamma 90.00
_cell_formula_units_Z 2
_cell_length_a 16.6110(16)
_cell_length_b 14.920(2)
_cell_length_c 12.644(2)
_cell_measurement_reflns_used 1908
_cell_measurement_temperature 298(2)
_cell_measurement_theta_max 19.16
_cell_measurement_theta_min 2.22
_cell_volume 2907.0(7)
_computing_cell_refinement 'Bruker SMART'
_computing_data_collection 'Bruker SMART'
_computing_data_reduction 'Bruker SAINT'
_computing_molecular_graphics 'Bruker SHELXTL'
_computing_publication_material 'Bruker SHELXTL'
_computing_structure_refinement 'SHELXL-97 (Sheldrick, 1997)'
_computing_structure_solution 'SHELXS-97 (Sheldrick, 1990)'
_diffrn_ambient_temperature 298(2)
_diffrn_measured_fraction_theta_full 0.995
_diffrn_measured_fraction_theta_max 0.995
_diffrn_radiation_monochromator graphite
_diffrn_radiation_source 'fine-focus sealed tube'
_diffrn_radiation_type MoK\a
_diffrn_radiation_wavelength 0.71073
_diffrn_reflns_av_R_equivalents 0.0661
_diffrn_reflns_av_sigmaI/netI 0.0888
_diffrn_reflns_limit_h_max 19
_diffrn_reflns_limit_h_min -19
_diffrn_reflns_limit_k_max 12
_diffrn_reflns_limit_k_min -17
_diffrn_reflns_limit_l_max 14
_diffrn_reflns_limit_l_min -15
_diffrn_reflns_number 16139
_diffrn_reflns_theta_full 25.00
_diffrn_reflns_theta_max 25.00
_diffrn_reflns_theta_min 1.90
_exptl_absorpt_coefficient_mu 1.452
_exptl_absorpt_correction_T_max 0.6229
_exptl_absorpt_correction_T_min 0.5806
_exptl_crystal_colour yellow
_exptl_crystal_density_diffrn 1.347
_exptl_crystal_density_method 'not measured'
_exptl_crystal_description block
_exptl_crystal_F_000 1224
_exptl_crystal_size_max 0.42
_exptl_crystal_size_mid 0.40
_exptl_crystal_size_min 0.36
_refine_diff_density_max 0.403
_refine_diff_density_min -0.402
_refine_diff_density_rms 0.061
_refine_ls_extinction_method none
_refine_ls_goodness_of_fit_ref 0.968
_refine_ls_hydrogen_treatment mixed
_refine_ls_matrix_type full
_refine_ls_number_parameters 361
_refine_ls_number_reflns 5093
_refine_ls_number_restraints 0
_refine_ls_restrained_S_all 0.968
_refine_ls_R_factor_all 0.1348
_refine_ls_R_factor_gt 0.0570
_refine_ls_shift/su_max 0.002
_refine_ls_shift/su_mean 0.000
_refine_ls_structure_factor_coef Fsqd
_refine_ls_weighting_details 'calc w=1/[\s^2^(Fo^2^)+(0.0943P)^2^+0.0000P] where P=(Fo^2^+2Fc^2^)/3'
_refine_ls_weighting_scheme calc
_refine_ls_wR_factor_gt 0.1446
_refine_ls_wR_factor_ref 0.1858
_reflns_number_gt 2544
_reflns_number_total 5093
_reflns_threshold_expression >2sigma(I)
_cod_data_source_file c4ob02385d2.cif
_cod_data_source_block 140623D
_cod_depositor_comments
;
The following automatic conversions were performed:

'_symmetry_cell_setting' value 'Monoclinic' changed to 'monoclinic'
according to
/usr/data/users/saulius/crontab/automatic-downloads/rss-feeds/RSC/lib/dictionaries/cif_core.dic
dictionary named 'cif_core.dic' version 2.4.2 from 2011-04-26.

Automatic conversion script
Id: cif_fix_values 2935 2014-11-11 08:27:57Z andrius 

 Adding full bibliography for 7154211.cif.
;
_cod_original_sg_symbol_H-M P2(1)/c
_cod_database_code 7154211

loop_
_symmetry_equiv_pos_as_xyz
'x, y, z'
'-x, y+1/2, -z+1/2'
'-x, -y, -z'
'x, -y-1/2, z-1/2'

loop_
_atom_site_label
_atom_site_type_symbol
_atom_site_fract_x
_atom_site_fract_y
_atom_site_fract_z
_atom_site_U_iso_or_equiv
_atom_site_adp_type
_atom_site_occupancy
_atom_site_symmetry_multiplicity
_atom_site_calc_flag
_atom_site_refinement_flags
O1 O 0.1041(2) -0.9806(3) 0.1029(3) 0.0704(10) Uani 1 1 d .
O2 O 0.1911(2) -0.6137(3) -0.0755(4) 0.0888(13) Uani 1 1 d .
O3 O 0.1997(2) -0.3165(2) -0.0665(4) 0.0862(13) Uani 1 1 d .
N1 N 0.3517(2) -0.5492(3) 0.0282(3) 0.0517(10) Uani 1 1 d .
N2 N 0.3535(2) -0.4024(3) 0.0351(3) 0.0518(10) Uani 1 1 d .
N3 N 0.2337(3) -0.0270(3) -0.1113(3) 0.0522(10) Uani 1 1 d .
C1 C 0.1530(4) -1.0349(4) 0.1999(5) 0.091(2) Uani 1 1 d .
H1A H 0.1194 -1.0866 0.2029 0.136 Uiso 1 1 calc R
H1B H 0.1660 -1.0005 0.2684 0.136 Uiso 1 1 calc R
H1C H 0.2060 -1.0538 0.1930 0.136 Uiso 1 1 calc R
C2 C 0.1405(3) -0.9042(3) 0.0843(4) 0.0531(13) Uani 1 1 d .
C3 C 0.0920(3) -0.8559(4) -0.0116(4) 0.0576(14) Uani 1 1 d .
H3A H 0.0373 -0.8763 -0.0581 0.069 Uiso 1 1 calc R
C4 C 0.1238(3) -0.7787(4) -0.0387(4) 0.0555(13) Uani 1 1 d .
H4A H 0.0898 -0.7463 -0.1026 0.067 Uiso 1 1 calc R
C5 C 0.2070(3) -0.7471(3) 0.0280(4) 0.0509(13) Uani 1 1 d .
C6 C 0.2539(3) -0.7961(3) 0.1255(5) 0.0641(15) Uani 1 1 d .
H6A H 0.3086 -0.7764 0.1728 0.077 Uiso 1 1 calc R
C7 C 0.2206(3) -0.8732(4) 0.1531(4) 0.0671(15) Uani 1 1 d .
H7A H 0.2527 -0.9045 0.2190 0.081 Uiso 1 1 calc R
C8 C 0.2387(3) -0.6643(4) -0.0037(4) 0.0580(14) Uani 1 1 d .
C9 C 0.3351(3) -0.6409(4) 0.0505(5) 0.0634(15) Uani 1 1 d .
H9A H 0.3550 -0.6501 0.1322 0.076 Uiso 1 1 calc R
H9B H 0.3677 -0.6807 0.0208 0.076 Uiso 1 1 calc R
C10 C 0.3820(3) -0.5192(4) -0.0546(4) 0.0549(14) Uani 1 1 d .
C11 C 0.4110(3) -0.5660(4) -0.1300(5) 0.0704(16) Uani 1 1 d .
H11A H 0.4128 -0.6283 -0.1327 0.084 Uiso 1 1 calc R
C12 C 0.4371(4) -0.5106(7) -0.2005(5) 0.088(2) Uani 1 1 d .
H12A H 0.4575 -0.5371 -0.2523 0.105 Uiso 1 1 calc R
C13 C 0.4339(4) -0.4167(6) -0.1967(6) 0.091(2) Uani 1 1 d .
H13A H 0.4503 -0.3833 -0.2475 0.110 Uiso 1 1 calc R
C14 C 0.4078(3) -0.3737(5) -0.1219(5) 0.0697(16) Uani 1 1 d .
H14A H 0.4072 -0.3115 -0.1182 0.084 Uiso 1 1 calc R
C15 C 0.3818(3) -0.4261(4) -0.0507(4) 0.0535(13) Uani 1 1 d .
C16 C 0.3345(3) -0.4769(4) 0.0791(4) 0.0511(13) Uani 1 1 d .
C17 C 0.2986(4) -0.4801(4) 0.1698(5) 0.0816(18) Uani 1 1 d .
H17A H 0.2919 -0.4202 0.1930 0.122 Uiso 1 1 calc R
H17B H 0.3375 -0.5128 0.2340 0.122 Uiso 1 1 calc R
H17C H 0.2432 -0.5094 0.1414 0.122 Uiso 1 1 calc R
C18 C 0.3452(3) -0.3106(3) 0.0670(5) 0.0610(14) Uani 1 1 d .
H18A H 0.3954 -0.2764 0.0691 0.073 Uiso 1 1 calc R
H18B H 0.3430 -0.3094 0.1425 0.073 Uiso 1 1 calc R
C19 C 0.2623(3) -0.2677(4) -0.0189(5) 0.0614(14) Uani 1 1 d .
C20 C 0.2708(3) -0.1737(3) -0.0334(5) 0.0602(14) Uani 1 1 d .
H20A H 0.3230 -0.1484 0.0140 0.072 Uiso 1 1 calc R
C21 C 0.2130(3) -0.1153(3) -0.1070(4) 0.0488(12) Uani 1 1 d .
C22 C 0.1211(3) -0.1307(3) -0.1932(4) 0.0537(13) Uani 1 1 d .
C23 C 0.0598(3) -0.1578(4) -0.1343(5) 0.0733(17) Uani 1 1 d .
H23A H 0.0624 -0.1139 -0.0775 0.110 Uiso 1 1 calc R
H23B H 0.0769 -0.2152 -0.0985 0.110 Uiso 1 1 calc R
H23C H 0.0016 -0.1613 -0.1896 0.110 Uiso 1 1 calc R
C24 C 0.1199(4) -0.1985(4) -0.2844(5) 0.0728(17) Uani 1 1 d .
H24A H 0.1592 -0.1794 -0.3196 0.109 Uiso 1 1 calc R
H24B H 0.0623 -0.2025 -0.3411 0.109 Uiso 1 1 calc R
H24C H 0.1375 -0.2561 -0.2498 0.109 Uiso 1 1 calc R
C25 C 0.0989(3) -0.0386(3) -0.2451(4) 0.0556(13) Uani 1 1 d .
C26 C 0.0233(4) -0.0070(4) -0.3304(5) 0.0841(19) Uani 1 1 d .
H26A H -0.0246 -0.0170 -0.3055 0.101 Uiso 1 1 calc R
H26B H 0.0126 -0.0435 -0.3978 0.101 Uiso 1 1 calc R
C27 C 0.0212(5) 0.0831(5) -0.3628(6) 0.091(2) Uani 1 1 d .
H27A H -0.0291 0.1059 -0.4180 0.109 Uiso 1 1 calc R
C28 C 0.0911(5) 0.1386(5) -0.3151(6) 0.0834(19) Uani 1 1 d .
H28A H 0.0881 0.1976 -0.3400 0.100 Uiso 1 1 calc R
C29 C 0.1665(4) 0.1079(4) -0.2300(5) 0.0681(15) Uani 1 1 d .
H29A H 0.2145 0.1450 -0.1977 0.082 Uiso 1 1 calc R
C30 C 0.1673(3) 0.0199(4) -0.1954(4) 0.0546(13) Uani 1 1 d .
C31 C 0.3150(4) 0.0131(4) -0.0360(5) 0.0785(17) Uani 1 1 d .
H31A H 0.3501 -0.0317 0.0149 0.118 Uiso 1 1 calc R
H31B H 0.3029 0.0604 0.0075 0.118 Uiso 1 1 calc R
H31C H 0.3456 0.0372 -0.0808 0.118 Uiso 1 1 calc R
Br1 Br 0.55540(4) -0.18346(4) 0.12110(5) 0.0810(3) Uani 1 1 d .
O4 O 0.4836(6) -0.3259(6) 0.3256(7) 0.091(3) Uani 0.50 1 d P
C32 C 0.4681(9) -0.4226(15) 0.3777(13) 0.132(7) Uani 0.50 1 d P

loop_
_atom_site_aniso_label
_atom_site_aniso_U_11
_atom_site_aniso_U_22
_atom_site_aniso_U_33
_atom_site_aniso_U_23
_atom_site_aniso_U_13
_atom_site_aniso_U_12
O1 0.063(2) 0.058(3) 0.077(3) 0.000(2) 0.010(2) -0.014(2)
O2 0.061(2) 0.081(3) 0.102(3) 0.036(3) 0.004(2) 0.000(2)
O3 0.052(2) 0.047(2) 0.135(4) 0.010(2) 0.005(2) -0.008(2)
N1 0.042(2) 0.047(3) 0.063(3) 0.005(2) 0.016(2) 0.001(2)
N2 0.043(2) 0.056(3) 0.054(3) 0.008(2) 0.014(2) -0.002(2)
N3 0.062(3) 0.037(3) 0.058(3) -0.004(2) 0.022(2) -0.013(2)
C1 0.086(4) 0.067(4) 0.098(5) 0.013(4) 0.010(4) -0.013(4)
C2 0.046(3) 0.046(3) 0.064(3) -0.006(3) 0.016(3) -0.004(3)
C3 0.042(3) 0.064(4) 0.058(3) -0.006(3) 0.008(3) -0.011(3)
C4 0.045(3) 0.063(4) 0.052(3) 0.003(3) 0.011(2) 0.006(3)
C5 0.043(3) 0.048(3) 0.055(3) 0.000(3) 0.010(2) 0.006(3)
C6 0.044(3) 0.053(4) 0.074(4) 0.007(3) -0.003(3) -0.006(3)
C7 0.057(3) 0.053(4) 0.070(4) 0.010(3) 0.000(3) -0.007(3)
C8 0.050(3) 0.058(4) 0.060(3) 0.004(3) 0.014(3) 0.004(3)
C9 0.056(3) 0.048(4) 0.075(4) 0.010(3) 0.011(3) 0.007(3)
C10 0.035(3) 0.076(4) 0.048(3) 0.004(3) 0.008(2) 0.005(3)
C11 0.046(3) 0.095(5) 0.060(4) -0.014(3) 0.007(3) 0.006(3)
C12 0.045(3) 0.166(8) 0.049(4) -0.016(5) 0.013(3) 0.002(5)
C13 0.058(4) 0.143(8) 0.067(5) 0.023(5) 0.016(3) -0.005(5)
C14 0.055(3) 0.088(5) 0.063(4) 0.016(4) 0.019(3) -0.011(3)
C15 0.038(3) 0.074(4) 0.044(3) 0.011(3) 0.011(2) 0.001(3)
C16 0.046(3) 0.052(4) 0.058(3) 0.007(3) 0.022(2) 0.003(3)
C17 0.099(4) 0.082(5) 0.083(4) 0.014(4) 0.056(4) 0.006(4)
C18 0.059(3) 0.045(4) 0.072(4) 0.004(3) 0.016(3) -0.011(3)
C19 0.052(3) 0.048(4) 0.080(4) 0.002(3) 0.020(3) -0.005(3)
C20 0.053(3) 0.044(3) 0.075(4) -0.004(3) 0.014(3) -0.016(3)
C21 0.053(3) 0.044(3) 0.053(3) -0.006(3) 0.024(3) -0.004(3)
C22 0.043(3) 0.044(3) 0.072(3) -0.003(3) 0.019(3) -0.002(2)
C23 0.052(3) 0.065(4) 0.106(5) 0.013(3) 0.033(3) -0.004(3)
C24 0.068(4) 0.058(4) 0.082(4) -0.018(3) 0.015(3) 0.006(3)
C25 0.060(3) 0.047(3) 0.063(3) 0.005(3) 0.027(3) 0.012(3)
C26 0.090(5) 0.089(5) 0.080(4) 0.007(4) 0.039(4) 0.024(4)
C27 0.106(5) 0.085(6) 0.084(5) 0.030(4) 0.037(4) 0.041(5)
C28 0.119(6) 0.056(4) 0.097(5) 0.014(4) 0.064(5) 0.017(5)
C29 0.092(4) 0.044(4) 0.086(4) 0.004(3) 0.053(4) 0.005(3)
C30 0.070(4) 0.045(3) 0.056(3) -0.003(3) 0.031(3) 0.001(3)
C31 0.092(4) 0.056(4) 0.075(4) -0.008(3) 0.017(3) -0.030(3)
Br1 0.0686(4) 0.0851(5) 0.0862(5) -0.0078(4) 0.0253(3) -0.0177(3)
O4 0.098(6) 0.093(7) 0.071(5) -0.020(5) 0.018(5) -0.003(5)
C32 0.086(10) 0.22(2) 0.096(11) -0.051(12) 0.040(9) -0.016(12)

loop_
_atom_type_symbol
_atom_type_description
_atom_type_scat_dispersion_real
_atom_type_scat_dispersion_imag
_atom_type_scat_source
C C 0.0033 0.0016 'International Tables Vol C Tables 4.2.6.8 and 6.1.1.4'
Br Br -0.2901 2.4595 'International Tables Vol C Tables 4.2.6.8 and 6.1.1.4'
N N 0.0061 0.0033 'International Tables Vol C Tables 4.2.6.8 and 6.1.1.4'
O O 0.0106 0.0060 'International Tables Vol C Tables 4.2.6.8 and 6.1.1.4'
H H 0.0000 0.0000 'International Tables Vol C Tables 4.2.6.8 and 6.1.1.4'

loop_
_geom_angle_atom_site_label_1
_geom_angle_atom_site_label_2
_geom_angle_atom_site_label_3
_geom_angle
C2 O1 C1 118.3(4)
C16 N1 C10 107.7(4)
C16 N1 C9 125.3(4)
C10 N1 C9 126.9(5)
C16 N2 C15 108.5(4)
C16 N2 C18 127.6(4)
C15 N2 C18 123.9(4)
C21 N3 C30 111.9(4)
C21 N3 C31 123.7(4)
C30 N3 C31 124.4(4)
O1 C1 H1A 109.5
O1 C1 H1B 109.5
H1A C1 H1B 109.5
O1 C1 H1C 109.5
H1A C1 H1C 109.5
H1B C1 H1C 109.5
O1 C2 C7 124.5(5)
O1 C2 C3 116.1(4)
C7 C2 C3 119.4(5)
C4 C3 C2 120.5(4)
C4 C3 H3A 119.8
C2 C3 H3A 119.8
C3 C4 C5 121.3(5)
C3 C4 H4A 119.4
C5 C4 H4A 119.4
C6 C5 C4 117.0(5)
C6 C5 C8 123.3(4)
C4 C5 C8 119.7(4)
C7 C6 C5 121.2(5)
C7 C6 H6A 119.4
C5 C6 H6A 119.4
C2 C7 C6 120.6(5)
C2 C7 H7A 119.7
C6 C7 H7A 119.7
O2 C8 C5 122.0(5)
O2 C8 C9 118.2(5)
C5 C8 C9 119.8(5)
N1 C9 C8 112.0(4)
N1 C9 H9A 109.2
C8 C9 H9A 109.2
N1 C9 H9B 109.2
C8 C9 H9B 109.2
H9A C9 H9B 107.9
C15 C10 N1 106.7(4)
C15 C10 C11 121.9(5)
N1 C10 C11 131.4(6)
C12 C11 C10 113.9(6)
C12 C11 H11A 123.1
C10 C11 H11A 123.1
C11 C12 C13 122.9(6)
C11 C12 H12A 118.5
C13 C12 H12A 118.5
C14 C13 C12 121.8(7)
C14 C13 H13A 119.1
C12 C13 H13A 119.1
C13 C14 C15 116.9(7)
C13 C14 H14A 121.6
C15 C14 H14A 121.6
C14 C15 N2 130.5(6)
C14 C15 C10 122.5(6)
N2 C15 C10 107.0(4)
N2 C16 N1 110.1(4)
N2 C16 C17 125.3(5)
N1 C16 C17 124.5(5)
C16 C17 H17A 109.5
C16 C17 H17B 109.5
H17A C17 H17B 109.5
C16 C17 H17C 109.5
H17A C17 H17C 109.5
H17B C17 H17C 109.5
N2 C18 C19 110.5(4)
N2 C18 H18A 109.5
C19 C18 H18A 109.5
N2 C18 H18B 109.5
C19 C18 H18B 109.5
H18A C18 H18B 108.1
O3 C19 C20 128.7(5)
O3 C19 C18 118.0(5)
C20 C19 C18 113.3(4)
C21 C20 C19 129.3(5)
C21 C20 H20A 115.3
C19 C20 H20A 115.3
N3 C21 C20 121.1(4)
N3 C21 C22 108.4(4)
C20 C21 C22 130.5(5)
C25 C22 C23 110.8(4)
C25 C22 C21 101.0(4)
C23 C22 C21 111.3(4)
C25 C22 C24 110.0(4)
C23 C22 C24 111.7(4)
C21 C22 C24 111.5(4)
C22 C23 H23A 109.5
C22 C23 H23B 109.5
H23A C23 H23B 109.5
C22 C23 H23C 109.5
H23A C23 H23C 109.5
H23B C23 H23C 109.5
C22 C24 H24A 109.5
C22 C24 H24B 109.5
H24A C24 H24B 109.5
C22 C24 H24C 109.5
H24A C24 H24C 109.5
H24B C24 H24C 109.5
C30 C25 C26 119.1(5)
C30 C25 C22 110.5(4)
C26 C25 C22 130.3(5)
C25 C26 C27 117.8(6)
C25 C26 H26A 107.9
C27 C26 H26A 107.9
C25 C26 H26B 107.9
C27 C26 H26B 107.9
H26A C26 H26B 107.2
C28 C27 C26 121.8(6)
C28 C27 H27A 119.1
C26 C27 H27A 119.1
C27 C28 C29 120.9(6)
C27 C28 H28A 119.6
C29 C28 H28A 119.6
C30 C29 C28 117.2(6)
C30 C29 H29A 121.4
C28 C29 H29A 121.4
C25 C30 C29 123.1(5)
C25 C30 N3 108.1(4)
C29 C30 N3 128.8(5)
N3 C31 H31A 109.5
N3 C31 H31B 109.5
H31A C31 H31B 109.5
N3 C31 H31C 109.5
H31A C31 H31C 109.5
H31B C31 H31C 109.5

loop_
_geom_bond_atom_site_label_1
_geom_bond_atom_site_label_2
_geom_bond_distance
O1 C2 1.353(6)
O1 C1 1.441(6)
O2 C8 1.218(6)
O3 C19 1.228(6)
N1 C16 1.341(6)
N1 C10 1.395(6)
N1 C9 1.444(6)
N2 C16 1.333(6)
N2 C15 1.380(6)
N2 C18 1.448(6)
N3 C21 1.367(6)
N3 C30 1.400(6)
N3 C31 1.460(6)
C1 H1A 0.9600
C1 H1B 0.9600
C1 H1C 0.9600
C2 C7 1.369(6)
C2 C3 1.382(7)
C3 C4 1.363(7)
C3 H3A 0.9300
C4 C5 1.404(6)
C4 H4A 0.9300
C5 C6 1.395(6)
C5 C8 1.457(7)
C6 C7 1.376(7)
C6 H6A 0.9300
C7 H7A 0.9300
C8 C9 1.528(7)
C9 H9A 0.9700
C9 H9B 0.9700
C10 C15 1.389(7)
C10 C11 1.404(7)
C11 C12 1.399(9)
C11 H11A 0.9300
C12 C13 1.403(9)
C12 H12A 0.9300
C13 C14 1.342(9)
C13 H13A 0.9300
C14 C15 1.378(7)
C14 H14A 0.9300
C16 C17 1.477(6)
C17 H17A 0.9600
C17 H17B 0.9600
C17 H17C 0.9600
C18 C19 1.539(7)
C18 H18A 0.9700
C18 H18B 0.9700
C19 C20 1.427(7)
C20 C21 1.371(6)
C20 H20A 0.9300
C21 C22 1.526(6)
C22 C25 1.508(7)
C22 C23 1.523(7)
C22 C24 1.529(7)
C23 H23A 0.9600
C23 H23B 0.9600
C23 H23C 0.9600
C24 H24A 0.9600
C24 H24B 0.9600
C24 H24C 0.9600
C25 C30 1.384(7)
C25 C26 1.396(7)
C26 C27 1.402(8)
C26 H26A 0.9700
C26 H26B 0.9700
C27 C28 1.369(9)
C27 H27A 0.9300
C28 C29 1.389(8)
C28 H28A 0.9300
C29 C30 1.383(7)
C29 H29A 0.9300
C31 H31A 0.9600
C31 H31B 0.9600
C31 H31C 0.9600
O4 C32 1.65(2)
